data_7160405
loop_
_publ_author_name
'Kou, Cai-Lan'
'Yang, Long'
'Sun, Ling-Zhi'
'Li, Meng'
'Luo, Xi'
'Guo, Hong-Bo'
'Xie, Jian-Bo'

_publ_section_title
;
 Highly enantio-selective synthesis of aza-spirocyclic indanones
 <i>via</i> rhodium catalysis.
;
_journal_issue 15
_journal_name_full 'Organic &amp; biomolecular chemistry'
_journal_page_first 3542
_journal_page_last 3546
_journal_paper_doi 10.1039/d5ob00291e
_journal_volume 23
_journal_year 2025
_chemical_absolute_configuration ad
_chemical_formula_moiety 'C20 H21 N O3 S'
_chemical_formula_sum 'C20 H21 N O3 S'
_chemical_formula_weight 355.44
_space_group_crystal_system monoclinic
_space_group_IT_number 4
_space_group_name_Hall 'P 2yb'
_space_group_name_H-M_alt 'P 1 21 1'
_atom_sites_solution_hydrogens geom
_atom_sites_solution_primary dual
_audit_creation_date 2024-05-20
_audit_creation_method
;
Olex2 1.5
(compiled 2021.08.20 svn.r13c46975 for OlexSys, GUI svn.r6396)
;
_audit_update_record
;
2025-01-06 deposited with the CCDC.	2025-03-11 downloaded from the CCDC.
;
_cell_angle_alpha 90
_cell_angle_beta 90.368(2)
_cell_angle_gamma 90
_cell_formula_units_Z 4
_cell_length_a 12.3191(6)
_cell_length_b 11.9918(7)
_cell_length_c 12.3216(6)
_cell_measurement_reflns_used 8708
_cell_measurement_temperature 150.00
_cell_measurement_theta_max 56.942
_cell_measurement_theta_min 3.120
_cell_volume 1820.21(16)
_computing_cell_refinement 'SAINT V8.40B (?, 2016)'
_computing_data_reduction 'SAINT V8.40B (?, 2016)'
_computing_molecular_graphics 'Olex2 1.5 (Dolomanov et al., 2009)'
_computing_publication_material 'Olex2 1.5 (Dolomanov et al., 2009)'
_computing_structure_refinement 'XL  (Sheldrick, 2008)'
_computing_structure_solution 'SHELXT 2014/5 (Sheldrick, 2014)'
_diffrn_ambient_temperature 150.00
_diffrn_measured_fraction_theta_full 0.985
_diffrn_measured_fraction_theta_max 0.971
_diffrn_measurement_device_type 'Bruker APEX-II CCD'
_diffrn_measurement_method '\f and \w scans'
_diffrn_radiation_type GaK\a
_diffrn_radiation_wavelength 1.34139
_diffrn_reflns_av_R_equivalents 0.0601
_diffrn_reflns_av_unetI/netI 0.0749
_diffrn_reflns_Laue_measured_fraction_full 0.985
_diffrn_reflns_Laue_measured_fraction_max 0.971
_diffrn_reflns_limit_h_max 14
_diffrn_reflns_limit_h_min -15
_diffrn_reflns_limit_k_max 8
_diffrn_reflns_limit_k_min -14
_diffrn_reflns_limit_l_max 11
_diffrn_reflns_limit_l_min -15
_diffrn_reflns_number 11193
_diffrn_reflns_point_group_measured_fraction_full 0.808
_diffrn_reflns_point_group_measured_fraction_max 0.780
_diffrn_reflns_theta_full 53.594
_diffrn_reflns_theta_max 56.953
_diffrn_reflns_theta_min 3.120
_diffrn_source_current 2.86
_diffrn_source_power 0.1997996
_diffrn_source_voltage 69.86
_diffrn_standards_number 0
_exptl_absorpt_coefficient_mu 1.129
_exptl_absorpt_correction_T_max 0.7512
_exptl_absorpt_correction_T_min 0.6120
_exptl_absorpt_correction_type multi-scan
_exptl_absorpt_process_details
;
SADABS-2016/2 (Bruker,2016/2) was used for absorption correction.
wR2(int) was 0.1448 before and 0.0857 after correction.
The Ratio of minimum to maximum transmission is 0.8147.
The \l/2 correction factor is Not present.
;
_exptl_crystal_colour colourless
_exptl_crystal_colour_primary colourless
_exptl_crystal_density_diffrn 1.297
_exptl_crystal_description block
_exptl_crystal_F_000 752
_exptl_crystal_size_max 0.2
_exptl_crystal_size_mid 0.12
_exptl_crystal_size_min 0.1
_refine_diff_density_max 0.233
_refine_diff_density_min -0.336
_refine_diff_density_rms 0.051
_refine_ls_abs_structure_details
;
 Flack x determined using 1793 quotients [(I+)-(I-)]/[(I+)+(I-)]
 (Parsons, Flack and Wagner, Acta Cryst. B69 (2013) 249-259).
;
_refine_ls_abs_structure_Flack 0.096(14)
_refine_ls_extinction_method none
_refine_ls_goodness_of_fit_ref 1.031
_refine_ls_hydrogen_treatment constr
_refine_ls_matrix_type full
_refine_ls_number_parameters 453
_refine_ls_number_reflns 5822
_refine_ls_number_restraints 1
_refine_ls_restrained_S_all 1.031
_refine_ls_R_factor_all 0.0451
_refine_ls_R_factor_gt 0.0411
_refine_ls_shift/su_max 0.000
_refine_ls_shift/su_mean 0.000
_refine_ls_structure_factor_coef Fsqd
_refine_ls_weighting_details 'w=1/[\s^2^(Fo^2^)+(0.0538P)^2^] where P=(Fo^2^+2Fc^2^)/3'
_refine_ls_weighting_scheme calc
_refine_ls_wR_factor_gt 0.1052
_refine_ls_wR_factor_ref 0.1081
_reflns_Friedel_coverage 0.529
_reflns_Friedel_fraction_full 0.612
_reflns_Friedel_fraction_max 0.568
_reflns_number_gt 5397
_reflns_number_total 5822
_reflns_threshold_expression 'I > 2\s(I)'
_cod_data_source_file d5ob00291e3.cif
_cod_data_source_block 11
_cod_depositor_comments 'Adding full bibliography for 7160405.cif.'
_cod_database_code 7160405
_shelx_shelxl_version_number 2019/1
_shelx_space_group_comment
;
The symmetry employed for this shelxl refinement is uniquely defined
by the following loop, which should always be used as a source of
symmetry information in preference to the above space-group names.
They are only intended as comments.
;
_olex2_refinement_description
;
1. Fixed Uiso
 At 1.2 times of:
  All C(H) groups, All C(H,H) groups
 At 1.5 times of:
  All C(H,H,H) groups
2.a Secondary CH2 refined with riding coordinates:
 C8(H8A,H8B), C9(H9A,H9B), C10(H10A,H10B), C12(H12A,H12B), C13(H13A,H13B),
 C28(H28A,H28B), C29(H29A,H29B), C30(H30A,H30B), C32(H32A,H32B), C33(H33A,H33B)
2.b Aromatic/amide H refined with riding coordinates:
 C3(H3), C4(H4), C6(H6), C7(H7), C17(H17), C18(H18), C19(H19), C20(H20),
 C23(H23), C24(H24), C26(H26), C27(H27), C37(H37), C38(H38), C39(H39), C40(H40)
2.c Idealised Me refined as rotating group:
 C1(H1A,H1B,H1C), C21(H21A,H21B,H21C)
;
_olex2_submission_special_instructions 'No special instructions were received'

loop_
_space_group_symop_operation_xyz
'x, y, z'
'-x, y+1/2, -z'

loop_
_atom_site_label
_atom_site_type_symbol
_atom_site_fract_x
_atom_site_fract_y
_atom_site_fract_z
_atom_site_U_iso_or_equiv
_atom_site_adp_type
_atom_site_occupancy
_atom_site_site_symmetry_order
_atom_site_calc_flag
_atom_site_refinement_flags_posn
_atom_site_refinement_flags_adp
_atom_site_refinement_flags_occupancy
_atom_site_disorder_assembly
_atom_site_disorder_group
S1 S 0.09976(5) 0.33814(8) 0.17190(6) 0.0264(2) Uani 1 1 d . . . . .
O4 O 0.5314(2) 0.3791(3) -0.0616(2) 0.0483(8) Uani 1 1 d . . . . .
O5 O 0.13381(18) 0.4423(2) 0.1274(2) 0.0349(6) Uani 1 1 d . . . . .
O6 O 0.01113(18) 0.2792(2) 0.12287(19) 0.0372(7) Uani 1 1 d . . . . .
N1 N 0.2052(2) 0.2544(3) 0.1675(2) 0.0245(6) Uani 1 1 d . . . . .
C1 C -0.0097(4) 0.4216(5) 0.6440(3) 0.0511(12) Uani 1 1 d . . . . .
H1A H -0.080843 0.458142 0.645888 0.077 Uiso 1 1 calc R U . . .
H1B H 0.044951 0.470679 0.676748 0.077 Uiso 1 1 calc R U . . .
H1C H -0.012879 0.351490 0.684769 0.077 Uiso 1 1 calc R U . . .
C2 C 0.0203(3) 0.3975(4) 0.5278(3) 0.0360(9) Uani 1 1 d . . . . .
C3 C -0.0333(3) 0.3152(4) 0.4695(3) 0.0398(10) Uani 1 1 d . . . . .
H3 H -0.086898 0.271295 0.504487 0.048 Uiso 1 1 calc R U . . .
C4 C -0.0105(3) 0.2957(3) 0.3612(3) 0.0330(8) Uani 1 1 d . . . . .
H4 H -0.048649 0.239667 0.322021 0.040 Uiso 1 1 calc R U . . .
C5 C 0.0693(2) 0.3595(3) 0.3102(3) 0.0251(8) Uani 1 1 d . . . . .
C6 C 0.1255(3) 0.4396(3) 0.3677(3) 0.0303(8) Uani 1 1 d . . . . .
H6 H 0.181028 0.481505 0.333399 0.036 Uiso 1 1 calc R U . . .
C7 C 0.1007(3) 0.4590(4) 0.4763(3) 0.0362(9) Uani 1 1 d . . . . .
H7 H 0.139166 0.514731 0.515564 0.043 Uiso 1 1 calc R U . . .
C8 C 0.1877(3) 0.1374(3) 0.1980(3) 0.0332(8) Uani 1 1 d . . . . .
H8A H 0.117236 0.111025 0.168726 0.040 Uiso 1 1 calc R U . . .
H8B H 0.186533 0.130081 0.277973 0.040 Uiso 1 1 calc R U . . .
C9 C 0.2797(3) 0.0681(4) 0.1515(3) 0.0387(9) Uani 1 1 d . . . . .
H9A H 0.276651 0.070918 0.071272 0.046 Uiso 1 1 calc R U . . .
H9B H 0.270990 -0.010645 0.174115 0.046 Uiso 1 1 calc R U . . .
C10 C 0.3904(3) 0.1121(3) 0.1914(3) 0.0333(8) Uani 1 1 d . . . . .
H10A H 0.396159 0.102085 0.270957 0.040 Uiso 1 1 calc R U . . .
H10B H 0.449181 0.068382 0.157200 0.040 Uiso 1 1 calc R U . . .
C11 C 0.4043(2) 0.2346(3) 0.1636(2) 0.0235(7) Uani 1 1 d . . . . .
C12 C 0.3083(2) 0.3005(3) 0.2104(2) 0.0228(7) Uani 1 1 d . . . . .
H12A H 0.309269 0.295376 0.290556 0.027 Uiso 1 1 calc R U . . .
H12B H 0.314659 0.380041 0.189947 0.027 Uiso 1 1 calc R U . . .
C13 C 0.4128(3) 0.2564(4) 0.0401(2) 0.0328(9) Uani 1 1 d . . . . .
H13A H 0.424341 0.185451 0.000798 0.039 Uiso 1 1 calc R U . . .
H13B H 0.345287 0.291344 0.012537 0.039 Uiso 1 1 calc R U . . .
C14 C 0.5081(3) 0.3336(4) 0.0235(3) 0.0334(8) Uani 1 1 d . . . . .
C15 C 0.5657(2) 0.3429(3) 0.1280(3) 0.0288(7) Uani 1 1 d . . . . .
C16 C 0.5101(2) 0.2846(3) 0.2071(2) 0.0247(7) Uani 1 1 d . . . . .
C17 C 0.5512(3) 0.2791(4) 0.3123(3) 0.0333(9) Uani 1 1 d . . . . .
H17 H 0.513646 0.239349 0.367216 0.040 Uiso 1 1 calc R U . . .
C18 C 0.6495(3) 0.3336(4) 0.3354(3) 0.0433(10) Uani 1 1 d . . . . .
H18 H 0.679336 0.329461 0.406544 0.052 Uiso 1 1 calc R U . . .
C19 C 0.7037(3) 0.3935(4) 0.2563(4) 0.0445(10) Uani 1 1 d . . . . .
H19 H 0.769281 0.431209 0.274097 0.053 Uiso 1 1 calc R U . . .
C20 C 0.6630(3) 0.3986(4) 0.1515(3) 0.0397(10) Uani 1 1 d . . . . .
H20 H 0.700105 0.438958 0.096794 0.048 Uiso 1 1 calc R U . . .
S2 S 0.35259(6) 0.65795(8) 0.34133(6) 0.0263(2) Uani 1 1 d . . . . .
O1 O 0.26248(18) 0.7020(3) 0.40126(19) 0.0367(6) Uani 1 1 d . . . . .
O2 O 0.39475(19) 0.5492(2) 0.3667(2) 0.0347(6) Uani 1 1 d . . . . .
O3 O 0.7899(2) 0.5765(3) 0.5216(2) 0.0552(9) Uani 1 1 d . . . . .
N2 N 0.45334(19) 0.7465(3) 0.3578(2) 0.0247(6) Uani 1 1 d . . . . .
C21 C 0.2197(3) 0.6283(4) -0.1314(3) 0.0359(9) Uani 1 1 d . . . . .
H21A H 0.283309 0.630121 -0.178836 0.054 Uiso 1 1 calc R U . . .
H21B H 0.170102 0.688875 -0.151472 0.054 Uiso 1 1 calc R U . . .
H21C H 0.182487 0.556578 -0.139667 0.054 Uiso 1 1 calc R U . . .
C22 C 0.2556(2) 0.6427(3) -0.0153(3) 0.0270(7) Uani 1 1 d . . . . .
C23 C 0.3455(2) 0.5834(3) 0.0237(3) 0.0270(7) Uani 1 1 d . . . . .
H23 H 0.386160 0.538259 -0.024643 0.032 Uiso 1 1 calc R U . . .
C24 C 0.3761(2) 0.5896(3) 0.1317(3) 0.0256(7) Uani 1 1 d . . . . .
H24 H 0.437069 0.548649 0.157376 0.031 Uiso 1 1 calc R U . . .
C25 C 0.3168(2) 0.6562(3) 0.2027(3) 0.0236(7) Uani 1 1 d . . . . .
C26 C 0.2002(2) 0.7118(3) 0.0558(3) 0.0278(8) Uani 1 1 d . . . . .
H26 H 0.141186 0.755243 0.029416 0.033 Uiso 1 1 calc R U . . .
C27 C 0.2291(2) 0.7189(3) 0.1641(3) 0.0285(8) Uani 1 1 d . . . . .
H27 H 0.189727 0.765909 0.211867 0.034 Uiso 1 1 calc R U . . .
C28 C 0.4278(3) 0.8666(3) 0.3506(3) 0.0274(8) Uani 1 1 d . . . . .
H28A H 0.357954 0.882149 0.386929 0.033 Uiso 1 1 calc R U . . .
H28B H 0.421126 0.889265 0.273554 0.033 Uiso 1 1 calc R U . . .
C29 C 0.5189(3) 0.9314(3) 0.4056(3) 0.0320(8) Uani 1 1 d . . . . .
H29A H 0.521878 0.912059 0.483646 0.038 Uiso 1 1 calc R U . . .
H29B H 0.504489 1.012411 0.399356 0.038 Uiso 1 1 calc R U . . .
C30 C 0.6282(3) 0.9040(3) 0.3527(3) 0.0309(8) Uani 1 1 d . . . . .
H30A H 0.627799 0.931349 0.276888 0.037 Uiso 1 1 calc R U . . .
H30B H 0.687071 0.942986 0.392381 0.037 Uiso 1 1 calc R U . . .
C31 C 0.6506(2) 0.7792(3) 0.3532(2) 0.0248(7) Uani 1 1 d . . . . .
C32 C 0.5545(2) 0.7177(3) 0.2997(2) 0.0242(7) Uani 1 1 d . . . . .
H32A H 0.548040 0.739858 0.222502 0.029 Uiso 1 1 calc R U . . .
H32B H 0.566696 0.636175 0.302812 0.029 Uiso 1 1 calc R U . . .
C33 C 0.6722(2) 0.7306(3) 0.4677(2) 0.0283(8) Uani 1 1 d . . . . .
H33A H 0.693121 0.790546 0.518944 0.034 Uiso 1 1 calc R U . . .
H33B H 0.606403 0.693063 0.495506 0.034 Uiso 1 1 calc R U . . .
C34 C 0.7637(3) 0.6478(4) 0.4555(3) 0.0331(8) Uani 1 1 d . . . . .
C35 C 0.8136(2) 0.6677(3) 0.3484(3) 0.0299(8) Uani 1 1 d . . . . .
C36 C 0.7529(2) 0.7458(3) 0.2916(2) 0.0251(7) Uani 1 1 d . . . . .
C37 C 0.7847(3) 0.7774(4) 0.1883(3) 0.0345(9) Uani 1 1 d . . . . .
H37 H 0.744995 0.831948 0.148742 0.041 Uiso 1 1 calc R U . . .
C38 C 0.8766(3) 0.7271(4) 0.1437(3) 0.0429(11) Uani 1 1 d . . . . .
H38 H 0.898711 0.747576 0.072690 0.051 Uiso 1 1 calc R U . . .
C39 C 0.9360(3) 0.6483(4) 0.2004(3) 0.0426(10) Uani 1 1 d . . . . .
H39 H 0.997829 0.614950 0.168182 0.051 Uiso 1 1 calc R U . . .
C40 C 0.9056(3) 0.6182(4) 0.3033(3) 0.0384(9) Uani 1 1 d . . . . .
H40 H 0.946467 0.564751 0.343173 0.046 Uiso 1 1 calc R U . . .

loop_
_atom_site_aniso_label
_atom_site_aniso_U_11
_atom_site_aniso_U_22
_atom_site_aniso_U_33
_atom_site_aniso_U_23
_atom_site_aniso_U_13
_atom_site_aniso_U_12
S1 0.0223(3) 0.0334(5) 0.0235(4) 0.0019(4) 0.0018(3) -0.0012(3)
O4 0.0591(17) 0.056(2) 0.0299(13) 0.0197(14) 0.0168(12) 0.0142(14)
O5 0.0310(12) 0.0358(17) 0.0380(14) 0.0114(12) 0.0061(10) 0.0018(11)
O6 0.0277(11) 0.053(2) 0.0306(12) -0.0056(12) -0.0029(10) -0.0048(11)
N1 0.0224(12) 0.0268(18) 0.0242(13) -0.0012(12) 0.0028(10) -0.0021(11)
C1 0.061(3) 0.064(4) 0.028(2) 0.002(2) 0.0048(18) 0.024(2)
C2 0.0371(19) 0.043(3) 0.0275(18) 0.0005(17) 0.0017(14) 0.0160(17)
C3 0.0357(17) 0.048(3) 0.0357(19) 0.0068(19) 0.0115(15) -0.0002(17)
C4 0.0301(16) 0.035(2) 0.0342(18) 0.0018(16) 0.0036(14) -0.0068(15)
C5 0.0194(13) 0.031(2) 0.0244(15) 0.0020(14) 0.0019(11) 0.0035(13)
C6 0.0222(15) 0.034(2) 0.0347(18) -0.0019(16) -0.0023(13) -0.0008(14)
C7 0.0348(17) 0.039(3) 0.0350(19) -0.0067(17) -0.0103(15) 0.0078(17)
C8 0.0333(16) 0.027(2) 0.0397(18) 0.0005(16) 0.0033(14) -0.0084(15)
C9 0.042(2) 0.024(2) 0.050(2) -0.0029(18) -0.0056(17) -0.0006(17)
C10 0.0323(17) 0.030(2) 0.0378(19) 0.0000(17) -0.0050(14) 0.0054(15)
C11 0.0254(14) 0.030(2) 0.0154(14) -0.0016(14) -0.0002(11) 0.0017(14)
C12 0.0226(13) 0.024(2) 0.0218(15) 0.0012(13) 0.0027(11) -0.0031(12)
C13 0.0315(16) 0.049(3) 0.0179(15) 0.0003(15) 0.0028(13) 0.0073(16)
C14 0.0371(16) 0.033(2) 0.0297(17) 0.0061(17) 0.0112(13) 0.0188(17)
C15 0.0294(15) 0.027(2) 0.0304(16) 0.0023(16) 0.0086(12) 0.0064(15)
C16 0.0225(14) 0.029(2) 0.0229(15) -0.0038(14) 0.0030(12) 0.0035(14)
C17 0.0291(15) 0.047(3) 0.0237(16) -0.0045(17) 0.0008(13) -0.0001(16)
C18 0.0324(17) 0.061(3) 0.0361(19) -0.018(2) -0.0031(14) -0.002(2)
C19 0.0299(18) 0.043(3) 0.061(3) -0.014(2) 0.0025(17) -0.0081(17)
C20 0.0340(19) 0.033(3) 0.052(2) 0.0032(19) 0.0119(17) -0.0018(16)
S2 0.0223(3) 0.0311(5) 0.0255(4) 0.0035(4) 0.0005(3) -0.0033(3)
O1 0.0256(10) 0.0538(19) 0.0306(12) -0.0020(12) 0.0074(9) -0.0028(11)
O2 0.0340(12) 0.0320(17) 0.0382(13) 0.0117(12) -0.0061(10) -0.0054(11)
O3 0.0577(17) 0.068(2) 0.0394(15) 0.0223(16) -0.0002(13) 0.0243(16)
N2 0.0199(12) 0.0274(18) 0.0269(14) 0.0001(12) -0.0006(10) -0.0003(11)
C21 0.0376(17) 0.039(3) 0.0311(17) -0.0031(16) -0.0038(14) 0.0013(16)
C22 0.0221(13) 0.030(2) 0.0292(16) 0.0039(15) 0.0000(12) -0.0033(14)
C23 0.0241(15) 0.026(2) 0.0313(17) -0.0037(15) 0.0056(13) -0.0001(14)
C24 0.0197(14) 0.023(2) 0.0335(17) 0.0043(15) 0.0006(12) 0.0025(13)
C25 0.0213(13) 0.0204(18) 0.0291(15) 0.0023(15) -0.0004(11) -0.0046(13)
C26 0.0203(14) 0.029(2) 0.0336(17) 0.0034(15) -0.0031(12) 0.0022(13)
C27 0.0207(14) 0.034(2) 0.0305(17) -0.0018(16) -0.0010(12) 0.0036(14)
C28 0.0281(15) 0.027(2) 0.0270(16) -0.0017(14) -0.0043(12) 0.0053(14)
C29 0.0363(18) 0.026(2) 0.0337(18) -0.0038(15) -0.0065(15) 0.0009(15)
C30 0.0318(17) 0.029(2) 0.0314(18) -0.0011(16) -0.0064(14) -0.0038(15)
C31 0.0218(14) 0.034(2) 0.0186(14) 0.0019(14) -0.0019(11) 0.0012(14)
C32 0.0228(14) 0.028(2) 0.0221(15) -0.0026(14) 0.0004(11) 0.0014(13)
C33 0.0295(15) 0.037(2) 0.0180(15) 0.0009(15) -0.0037(12) 0.0021(15)
C34 0.0308(16) 0.042(3) 0.0264(16) 0.0032(17) -0.0041(13) 0.0028(16)
C35 0.0237(14) 0.039(2) 0.0271(16) 0.0014(16) -0.0024(12) 0.0005(15)
C36 0.0190(13) 0.033(2) 0.0230(15) -0.0034(14) -0.0043(11) -0.0032(13)
C37 0.0285(15) 0.054(3) 0.0213(15) 0.0051(17) -0.0034(13) -0.0065(17)
C38 0.0345(18) 0.070(3) 0.0246(17) -0.002(2) 0.0052(14) -0.016(2)
C39 0.0285(16) 0.057(3) 0.042(2) -0.011(2) 0.0063(15) -0.0034(18)
C40 0.0249(16) 0.045(3) 0.045(2) -0.0019(19) 0.0005(14) 0.0029(16)

loop_
_atom_type_symbol
_atom_type_description
_atom_type_scat_dispersion_real
_atom_type_scat_dispersion_imag
_atom_type_scat_source
C C 0.0137 0.0067 'International Tables Vol C Tables 4.2.6.8 and 6.1.1.4'
H H 0.0000 0.0000 'International Tables Vol C Tables 4.2.6.8 and 6.1.1.4'
N N 0.0241 0.0134 'International Tables Vol C Tables 4.2.6.8 and 6.1.1.4'
O O 0.0389 0.0241 'International Tables Vol C Tables 4.2.6.8 and 6.1.1.4'
S S 0.2925 0.4295 'International Tables Vol C Tables 4.2.6.8 and 6.1.1.4'

loop_
_geom_angle_atom_site_label_1
_geom_angle_atom_site_label_2
_geom_angle_atom_site_label_3
_geom_angle
_geom_angle_site_symmetry_1
_geom_angle_site_symmetry_3
_geom_angle_publ_flag
O5 S1 O6 119.66(16) . . ?
O5 S1 N1 106.69(14) . . ?
O5 S1 C5 107.98(17) . . ?
O6 S1 N1 106.61(16) . . ?
O6 S1 C5 108.21(14) . . ?
N1 S1 C5 107.06(14) . . ?
C8 N1 S1 117.2(2) . . ?
C8 N1 C12 113.1(3) . . ?
C12 N1 S1 116.0(2) . . ?
H1A C1 H1B 109.5 . . ?
H1A C1 H1C 109.5 . . ?
H1B C1 H1C 109.5 . . ?
C2 C1 H1A 109.5 . . ?
C2 C1 H1B 109.5 . . ?
C2 C1 H1C 109.5 . . ?
C3 C2 C1 120.6(4) . . ?
C3 C2 C7 118.7(3) . . ?
C7 C2 C1 120.8(4) . . ?
C2 C3 H3 119.3 . . ?
C4 C3 C2 121.4(3) . . ?
C4 C3 H3 119.3 . . ?
C3 C4 H4 120.4 . . ?
C3 C4 C5 119.2(3) . . ?
C5 C4 H4 120.4 . . ?
C4 C5 S1 120.6(3) . . ?
C6 C5 S1 119.2(2) . . ?
C6 C5 C4 120.2(3) . . ?
C5 C6 H6 120.1 . . ?
C5 C6 C7 119.8(3) . . ?
C7 C6 H6 120.1 . . ?
C2 C7 C6 120.7(4) . . ?
C2 C7 H7 119.7 . . ?
C6 C7 H7 119.7 . . ?
N1 C8 H8A 110.0 . . ?
N1 C8 H8B 110.0 . . ?
N1 C8 C9 108.4(3) . . ?
H8A C8 H8B 108.4 . . ?
C9 C8 H8A 110.0 . . ?
C9 C8 H8B 110.0 . . ?
C8 C9 H9A 109.5 . . ?
C8 C9 H9B 109.5 . . ?
C8 C9 C10 110.7(3) . . ?
H9A C9 H9B 108.1 . . ?
C10 C9 H9A 109.5 . . ?
C10 C9 H9B 109.5 . . ?
C9 C10 H10A 109.4 . . ?
C9 C10 H10B 109.4 . . ?
H10A C10 H10B 108.0 . . ?
C11 C10 C9 111.2(3) . . ?
C11 C10 H10A 109.4 . . ?
C11 C10 H10B 109.4 . . ?
C10 C11 C12 108.9(3) . . ?
C10 C11 C13 113.1(3) . . ?
C10 C11 C16 113.4(3) . . ?
C12 C11 C13 109.8(3) . . ?
C16 C11 C12 108.9(3) . . ?
C16 C11 C13 102.4(2) . . ?
N1 C12 C11 109.6(3) . . ?
N1 C12 H12A 109.8 . . ?
N1 C12 H12B 109.8 . . ?
C11 C12 H12A 109.8 . . ?
C11 C12 H12B 109.8 . . ?
H12A C12 H12B 108.2 . . ?
C11 C13 H13A 110.3 . . ?
C11 C13 H13B 110.3 . . ?
H13A C13 H13B 108.5 . . ?
C14 C13 C11 107.1(3) . . ?
C14 C13 H13A 110.3 . . ?
C14 C13 H13B 110.3 . . ?
O4 C14 C13 125.4(3) . . ?
O4 C14 C15 127.2(4) . . ?
C15 C14 C13 107.4(3) . . ?
C16 C15 C14 109.8(3) . . ?
C16 C15 C20 121.4(3) . . ?
C20 C15 C14 128.7(3) . . ?
C15 C16 C11 112.1(3) . . ?
C15 C16 C17 120.1(3) . . ?
C17 C16 C11 127.8(3) . . ?
C16 C17 H17 120.8 . . ?
C16 C17 C18 118.4(3) . . ?
C18 C17 H17 120.8 . . ?
C17 C18 H18 119.4 . . ?
C19 C18 C17 121.2(4) . . ?
C19 C18 H18 119.4 . . ?
C18 C19 H19 119.8 . . ?
C20 C19 C18 120.3(4) . . ?
C20 C19 H19 119.8 . . ?
C15 C20 H20 120.7 . . ?
C19 C20 C15 118.5(4) . . ?
C19 C20 H20 120.7 . . ?
O1 S2 O2 120.03(16) . . ?
O1 S2 N2 106.49(15) . . ?
O1 S2 C25 108.27(14) . . ?
O2 S2 N2 106.72(15) . . ?
O2 S2 C25 106.73(16) . . ?
N2 S2 C25 108.13(14) . . ?
C28 N2 S2 117.5(2) . . ?
C28 N2 C32 112.2(3) . . ?
C32 N2 S2 115.2(2) . . ?
H21A C21 H21B 109.5 . . ?
H21A C21 H21C 109.5 . . ?
H21B C21 H21C 109.5 . . ?
C22 C21 H21A 109.5 . . ?
C22 C21 H21B 109.5 . . ?
C22 C21 H21C 109.5 . . ?
C23 C22 C21 119.7(3) . . ?
C26 C22 C21 121.8(3) . . ?
C26 C22 C23 118.5(3) . . ?
C22 C23 H23 119.5 . . ?
C24 C23 C22 120.9(3) . . ?
C24 C23 H23 119.5 . . ?
C23 C24 H24 120.2 . . ?
C23 C24 C25 119.6(3) . . ?
C25 C24 H24 120.2 . . ?
C24 C25 S2 119.1(2) . . ?
C24 C25 C27 120.1(3) . . ?
C27 C25 S2 120.7(2) . . ?
C22 C26 H26 119.3 . . ?
C27 C26 C22 121.5(3) . . ?
C27 C26 H26 119.3 . . ?
C25 C27 H27 120.4 . . ?
C26 C27 C25 119.3(3) . . ?
C26 C27 H27 120.4 . . ?
N2 C28 H28A 110.0 . . ?
N2 C28 H28B 110.0 . . ?
N2 C28 C29 108.4(3) . . ?
H28A C28 H28B 108.4 . . ?
C29 C28 H28A 110.0 . . ?
C29 C28 H28B 110.0 . . ?
C28 C29 H29A 109.6 . . ?
C28 C29 H29B 109.6 . . ?
C28 C29 C30 110.3(3) . . ?
H29A C29 H29B 108.1 . . ?
C30 C29 H29A 109.6 . . ?
C30 C29 H29B 109.6 . . ?
C29 C30 H30A 109.3 . . ?
C29 C30 H30B 109.3 . . ?
H30A C30 H30B 108.0 . . ?
C31 C30 C29 111.6(3) . . ?
C31 C30 H30A 109.3 . . ?
C31 C30 H30B 109.3 . . ?
C30 C31 C32 109.3(3) . . ?
C30 C31 C33 113.9(3) . . ?
C30 C31 C36 113.9(3) . . ?
C32 C31 C33 109.7(3) . . ?
C36 C31 C32 107.2(3) . . ?
C36 C31 C33 102.5(2) . . ?
N2 C32 C31 109.1(3) . . ?
N2 C32 H32A 109.9 . . ?
N2 C32 H32B 109.9 . . ?
C31 C32 H32A 109.9 . . ?
C31 C32 H32B 109.9 . . ?
H32A C32 H32B 108.3 . . ?
C31 C33 H33A 110.5 . . ?
C31 C33 H33B 110.5 . . ?
H33A C33 H33B 108.7 . . ?
C34 C33 C31 106.3(3) . . ?
C34 C33 H33A 110.5 . . ?
C34 C33 H33B 110.5 . . ?
O3 C34 C33 125.9(3) . . ?
O3 C34 C35 126.7(3) . . ?
C35 C34 C33 107.3(3) . . ?
C36 C35 C34 109.5(3) . . ?
C36 C35 C40 121.5(3) . . ?
C40 C35 C34 129.0(3) . . ?
C35 C36 C31 111.7(3) . . ?
C35 C36 C37 119.6(3) . . ?
C37 C36 C31 128.6(3) . . ?
C36 C37 H37 120.7 . . ?
C36 C37 C38 118.6(4) . . ?
C38 C37 H37 120.7 . . ?
C37 C38 H38 119.2 . . ?
C39 C38 C37 121.5(3) . . ?
C39 C38 H38 119.2 . . ?
C38 C39 H39 120.0 . . ?
C40 C39 C38 120.0(4) . . ?
C40 C39 H39 120.0 . . ?
C35 C40 H40 120.6 . . ?
C39 C40 C35 118.8(4) . . ?
C39 C40 H40 120.6 . . ?

loop_
_geom_bond_atom_site_label_1
_geom_bond_atom_site_label_2
_geom_bond_distance
_geom_bond_site_symmetry_2
_geom_bond_publ_flag
S1 O5 1.428(3) . ?
S1 O6 1.431(2) . ?
S1 N1 1.643(3) . ?
S1 C5 1.765(3) . ?
O4 C14 1.218(4) . ?
N1 C8 1.469(5) . ?
N1 C12 1.479(4) . ?
C1 H1A 0.9800 . ?
C1 H1B 0.9800 . ?
C1 H1C 0.9800 . ?
C1 C2 1.509(5) . ?
C2 C3 1.386(5) . ?
C2 C7 1.391(6) . ?
C3 H3 0.9500 . ?
C3 C4 1.385(5) . ?
C4 H4 0.9500 . ?
C4 C5 1.398(4) . ?
C5 C6 1.378(5) . ?
C6 H6 0.9500 . ?
C6 C7 1.394(5) . ?
C7 H7 0.9500 . ?
C8 H8A 0.9900 . ?
C8 H8B 0.9900 . ?
C8 C9 1.520(5) . ?
C9 H9A 0.9900 . ?
C9 H9B 0.9900 . ?
C9 C10 1.540(5) . ?
C10 H10A 0.9900 . ?
C10 H10B 0.9900 . ?
C10 C11 1.519(5) . ?
C11 C12 1.537(4) . ?
C11 C13 1.548(4) . ?
C11 C16 1.527(4) . ?
C12 H12A 0.9900 . ?
C12 H12B 0.9900 . ?
C13 H13A 0.9900 . ?
C13 H13B 0.9900 . ?
C13 C14 1.509(5) . ?
C14 C15 1.470(5) . ?
C15 C16 1.386(5) . ?
C15 C20 1.400(5) . ?
C16 C17 1.390(4) . ?
C17 H17 0.9500 . ?
C17 C18 1.404(5) . ?
C18 H18 0.9500 . ?
C18 C19 1.386(6) . ?
C19 H19 0.9500 . ?
C19 C20 1.384(6) . ?
C20 H20 0.9500 . ?
S2 O1 1.438(2) . ?
S2 O2 1.438(3) . ?
S2 N2 1.645(3) . ?
S2 C25 1.762(3) . ?
O3 C34 1.222(5) . ?
N2 C28 1.476(5) . ?
N2 C32 1.482(4) . ?
C21 H21A 0.9800 . ?
C21 H21B 0.9800 . ?
C21 H21C 0.9800 . ?
C21 C22 1.505(4) . ?
C22 C23 1.399(4) . ?
C22 C26 1.389(5) . ?
C23 H23 0.9500 . ?
C23 C24 1.382(5) . ?
C24 H24 0.9500 . ?
C24 C25 1.394(5) . ?
C25 C27 1.398(4) . ?
C26 H26 0.9500 . ?
C26 C27 1.381(5) . ?
C27 H27 0.9500 . ?
C28 H28A 0.9900 . ?
C28 H28B 0.9900 . ?
C28 C29 1.522(5) . ?
C29 H29A 0.9900 . ?
C29 H29B 0.9900 . ?
C29 C30 1.535(5) . ?
C30 H30A 0.9900 . ?
C30 H30B 0.9900 . ?
C30 C31 1.521(5) . ?
C31 C32 1.540(4) . ?
C31 C33 1.548(4) . ?
C31 C36 1.529(4) . ?
C32 H32A 0.9900 . ?
C32 H32B 0.9900 . ?
C33 H33A 0.9900 . ?
C33 H33B 0.9900 . ?
C33 C34 1.510(5) . ?
C34 C35 1.478(5) . ?
C35 C36 1.386(5) . ?
C35 C40 1.398(5) . ?
C36 C37 1.386(5) . ?
C37 H37 0.9500 . ?
C37 C38 1.398(5) . ?
C38 H38 0.9500 . ?
C38 C39 1.382(6) . ?
C39 H39 0.9500 . ?
C39 C40 1.372(6) . ?
C40 H40 0.9500 . ?
